data_7109846
loop_
_publ_author_name
'Guo Fan Jin'
'Jo-Hyun Hwang'
'Jong-Dae Lee'
'Kyung-Ryang Wee'
'Il-Hwan Suh'
'Sang Ook Kang'

_publ_section_title
;
 A three-dimensional pi-electron acceptor, tri-phenyl-o-carborane, bearing
 a rigid conformation with end-on phenyl units
;
_journal_name_full Chem.Commun.
_journal_page_first 9398
_journal_paper_doi 10.1039/c3cc45313h
_journal_volume 49
_journal_year 2013
_chemical_formula_moiety 'C20 H24 B10'
_chemical_formula_sum 'C20 H24 B10'
_chemical_formula_weight 372.49
_chemical_name_systematic
;
 ?
;
_space_group_IT_number 14
_symmetry_cell_setting monoclinic
_symmetry_space_group_name_Hall '-P 2yn'
_symmetry_space_group_name_H-M 'P 1 21/n 1'
_atom_sites_solution_hydrogens geom
_atom_sites_solution_primary direct
_atom_sites_solution_secondary difmap
_audit_creation_method SHELXL-97
_cell_angle_alpha 90.00
_cell_angle_beta 99.6120(10)
_cell_angle_gamma 90.00
_cell_formula_units_Z 4
_cell_length_a 12.5359(8)
_cell_length_b 12.9150(8)
_cell_length_c 13.3882(8)
_cell_measurement_reflns_used 9757
_cell_measurement_temperature 293(2)
_cell_measurement_theta_max 28.311
_cell_measurement_theta_min 2.206
_cell_volume 2137.1(2)
_computing_cell_refinement 'SMART (Bruker, 1999)'
_computing_data_collection 'SMART (Bruker, 1999)'
_computing_data_reduction 'SAINT-Plus (Bruker, 1999)'
_computing_molecular_graphics 'Ortep-3 for Windows (Farrugia, 1997)'
_computing_publication_material 'SHELXL-97 (Sheldrick, 2000)'
_computing_structure_refinement 'SHELXL-97 (Sheldrick, 2000)'
_computing_structure_solution 'SHELXS-97 (Sheldrick, 2000)'
_diffrn_ambient_temperature 293(2)
_diffrn_measured_fraction_theta_full 0.998
_diffrn_measured_fraction_theta_max 0.998
_diffrn_measurement_device_type 'Bruker SMART 1000 CCD diffractometer'
_diffrn_measurement_method \w-scans
_diffrn_radiation_monochromator graphite
_diffrn_radiation_source 'fine-focus sealed tube'
_diffrn_radiation_type MoK\a
_diffrn_radiation_wavelength 0.71073
_diffrn_reflns_av_R_equivalents 0.0335
_diffrn_reflns_av_sigmaI/netI 0.0213
_diffrn_reflns_limit_h_max 16
_diffrn_reflns_limit_h_min -16
_diffrn_reflns_limit_k_max 17
_diffrn_reflns_limit_k_min -17
_diffrn_reflns_limit_l_max 17
_diffrn_reflns_limit_l_min -17
_diffrn_reflns_number 28537
_diffrn_reflns_theta_full 28.36
_diffrn_reflns_theta_max 28.36
_diffrn_reflns_theta_min 2.06
_diffrn_standards_decay_% 0.0043
_exptl_absorpt_coefficient_mu 0.058
_exptl_absorpt_correction_T_max 0.9884
_exptl_absorpt_correction_T_min 0.9771
_exptl_absorpt_correction_type multi-scan
_exptl_absorpt_process_details 'SADABS (Sheldrick, 1996)'
_exptl_crystal_colour colorless
_exptl_crystal_density_diffrn 1.158
_exptl_crystal_density_method 'not measured'
_exptl_crystal_description 'square rod'
_exptl_crystal_F_000 776
_exptl_crystal_size_max 0.40
_exptl_crystal_size_mid 0.20
_exptl_crystal_size_min 0.20
_refine_diff_density_max 0.271
_refine_diff_density_min -0.305
_refine_diff_density_rms 0.048
_refine_ls_extinction_method none
_refine_ls_goodness_of_fit_ref 1.050
_refine_ls_hydrogen_treatment constr
_refine_ls_matrix_type full
_refine_ls_number_parameters 280
_refine_ls_number_reflns 5335
_refine_ls_number_restraints 0
_refine_ls_restrained_S_all 1.050
_refine_ls_R_factor_all 0.0771
_refine_ls_R_factor_gt 0.0592
_refine_ls_shift/su_max 0.000
_refine_ls_shift/su_mean 0.000
_refine_ls_structure_factor_coef Fsqd
_refine_ls_weighting_details 'calc w=1/[\s^2^(Fo^2^)+(0.0966P)^2^+0.3692P] where P=(Fo^2^+2Fc^2^)/3'
_refine_ls_weighting_scheme calc
_refine_ls_wR_factor_gt 0.1574
_refine_ls_wR_factor_ref 0.1771
_reflns_number_gt 4012
_reflns_number_total 5335
_reflns_threshold_expression >2sigma(I)
_cod_data_source_file c3cc45313h.txt
_cod_data_source_block k111101
_cod_original_sg_symbol_H-M P21/n
_cod_database_code 7109846

loop_
_symmetry_equiv_pos_as_xyz
'x, y, z'
'-x+1/2, y+1/2, -z+1/2'
'-x, -y, -z'
'x-1/2, -y-1/2, z-1/2'

loop_
_atom_site_label
_atom_site_type_symbol
_atom_site_fract_x
_atom_site_fract_y
_atom_site_fract_z
_atom_site_U_iso_or_equiv
_atom_site_adp_type
_atom_site_occupancy
_atom_site_symmetry_multiplicity
_atom_site_calc_flag
_atom_site_refinement_flags
B3 B 0.38502(13) 0.36975(13) 0.32970(12) 0.0463(4) Uani 1 1 d .
B4 B 0.49826(14) 0.43204(13) 0.29027(13) 0.0496(4) Uani 1 1 d .
H4 H 0.5722 0.4472 0.3451 0.060 Uiso 1 1 calc R
B5 B 0.50345(13) 0.39751(12) 0.16214(12) 0.0457(4) Uani 1 1 d .
H5 H 0.5813 0.3902 0.1351 0.055 Uiso 1 1 calc R
B6 B 0.39400(12) 0.31251(13) 0.11509(12) 0.0444(3) Uani 1 1 d .
B7 B 0.27258(14) 0.38269(16) 0.12070(14) 0.0554(4) Uani 1 1 d .
H7 H 0.1981 0.3655 0.0672 0.067 Uiso 1 1 calc R
B8 B 0.26767(15) 0.41683(15) 0.24837(15) 0.0579(5) Uani 1 1 d .
H8 H 0.1900 0.4212 0.2760 0.069 Uiso 1 1 calc R
B9 B 0.37579(17) 0.50116(15) 0.29127(16) 0.0615(5) Uani 1 1 d .
H9 H 0.3693 0.5627 0.3467 0.074 Uiso 1 1 calc R
B10 B 0.44980(17) 0.51917(14) 0.18963(16) 0.0602(5) Uani 1 1 d .
H10 H 0.4919 0.5922 0.1796 0.072 Uiso 1 1 calc R
B11 B 0.38579(14) 0.44556(15) 0.08369(14) 0.0544(4) Uani 1 1 d .
H11 H 0.3863 0.4709 0.0053 0.065 Uiso 1 1 calc R
B12 B 0.30667(17) 0.50980(16) 0.16399(17) 0.0663(5) Uani 1 1 d .
H12 H 0.2554 0.5767 0.1372 0.080 Uiso 1 1 calc R
C1 C 0.45987(10) 0.31175(10) 0.24392(9) 0.0395(3) Uani 1 1 d .
C2 C 0.32809(10) 0.30561(11) 0.21903(10) 0.0439(3) Uani 1 1 d .
H2 H 0.2883 0.2314 0.2294 0.053 Uiso 1 1 calc R
C13 C 0.52476(10) 0.21747(10) 0.28053(9) 0.0402(3) Uani 1 1 d .
C14 C 0.63726(12) 0.22313(12) 0.29463(11) 0.0503(3) Uani 1 1 d .
H14 H 0.6706 0.2838 0.2785 0.060 Uiso 1 1 calc R
C15 C 0.69966(13) 0.13929(15) 0.33231(13) 0.0624(4) Uani 1 1 d .
H15 H 0.7747 0.1437 0.3411 0.075 Uiso 1 1 calc R
C16 C 0.65135(15) 0.04909(14) 0.35699(13) 0.0640(4) Uani 1 1 d .
H16 H 0.6936 -0.0072 0.3826 0.077 Uiso 1 1 calc R
C17 C 0.54054(15) 0.04278(13) 0.34356(14) 0.0640(4) Uani 1 1 d .
H17 H 0.5077 -0.0179 0.3603 0.077 Uiso 1 1 calc R
C18 C 0.47762(13) 0.12621(12) 0.30525(13) 0.0541(4) Uani 1 1 d .
H18 H 0.4026 0.1209 0.2960 0.065 Uiso 1 1 calc R
C19 C 0.38200(12) 0.31979(11) 0.43602(10) 0.0466(3) Uani 1 1 d .
C20 C 0.47467(15) 0.30456(18) 0.50676(14) 0.0718(5) Uani 1 1 d .
H20 H 0.5415 0.3213 0.4897 0.086 Uiso 1 1 calc R
C21 C 0.47068(17) 0.26512(17) 0.60221(14) 0.0743(5) Uani 1 1 d .
H21 H 0.5343 0.2558 0.6481 0.089 Uiso 1 1 calc R
C22 C 0.37349(17) 0.23980(14) 0.62915(13) 0.0666(5) Uani 1 1 d .
H22 H 0.3705 0.2143 0.6936 0.080 Uiso 1 1 calc R
C23 C 0.28138(17) 0.25225(19) 0.56070(16) 0.0805(6) Uani 1 1 d .
H23 H 0.2151 0.2344 0.5783 0.097 Uiso 1 1 calc R
C24 C 0.28503(14) 0.29125(15) 0.46482(14) 0.0642(5) Uani 1 1 d .
H24 H 0.2211 0.2984 0.4189 0.077 Uiso 1 1 calc R
C25 C 0.39743(11) 0.21718(12) 0.04396(10) 0.0469(3) Uani 1 1 d .
C26 C 0.32333(16) 0.13667(15) 0.03961(14) 0.0693(5) Uani 1 1 d .
H26 H 0.2731 0.1371 0.0835 0.083 Uiso 1 1 calc R
C27 C 0.3223(2) 0.05567(17) -0.02843(16) 0.0832(6) Uani 1 1 d .
H27 H 0.2719 0.0026 -0.0296 0.100 Uiso 1 1 calc R
C28 C 0.3952(2) 0.05352(18) -0.09397(15) 0.0840(6) Uani 1 1 d .
H28 H 0.3957 -0.0015 -0.1387 0.101 Uiso 1 1 calc R
C29 C 0.46761(18) 0.1333(2) -0.09296(14) 0.0821(6) Uani 1 1 d .
H29 H 0.5160 0.1331 -0.1386 0.099 Uiso 1 1 calc R
C30 C 0.46952(14) 0.21441(15) -0.02461(11) 0.0606(4) Uani 1 1 d .
H30 H 0.5196 0.2675 -0.0246 0.073 Uiso 1 1 calc R

loop_
_atom_site_aniso_label
_atom_site_aniso_U_11
_atom_site_aniso_U_22
_atom_site_aniso_U_33
_atom_site_aniso_U_23
_atom_site_aniso_U_13
_atom_site_aniso_U_12
B3 0.0466(8) 0.0495(8) 0.0479(8) 0.0009(6) 0.0229(6) 0.0004(6)
B4 0.0544(9) 0.0453(8) 0.0543(9) -0.0036(7) 0.0240(7) -0.0081(7)
B5 0.0446(8) 0.0481(8) 0.0494(8) 0.0065(6) 0.0223(6) -0.0035(6)
B6 0.0389(7) 0.0554(9) 0.0416(7) 0.0090(6) 0.0149(6) -0.0008(6)
B7 0.0417(8) 0.0713(11) 0.0565(9) 0.0218(8) 0.0177(7) 0.0093(8)
B8 0.0506(9) 0.0652(11) 0.0648(10) 0.0162(9) 0.0299(8) 0.0156(8)
B9 0.0740(12) 0.0477(9) 0.0718(12) 0.0032(8) 0.0390(10) 0.0074(8)
B10 0.0700(11) 0.0458(9) 0.0725(12) 0.0093(8) 0.0344(9) 0.0018(8)
B11 0.0527(9) 0.0580(10) 0.0577(10) 0.0195(8) 0.0249(8) 0.0069(7)
B12 0.0684(12) 0.0602(11) 0.0786(13) 0.0232(10) 0.0367(10) 0.0203(9)
C1 0.0362(6) 0.0447(6) 0.0407(6) 0.0011(5) 0.0159(5) -0.0040(5)
C2 0.0366(6) 0.0546(8) 0.0439(7) 0.0088(6) 0.0158(5) -0.0002(5)
C13 0.0407(6) 0.0463(7) 0.0349(6) -0.0026(5) 0.0101(5) -0.0005(5)
C14 0.0421(7) 0.0592(8) 0.0495(8) 0.0007(6) 0.0077(6) -0.0022(6)
C15 0.0475(8) 0.0770(11) 0.0591(9) -0.0018(8) -0.0015(7) 0.0081(8)
C16 0.0702(11) 0.0583(9) 0.0578(9) -0.0025(7) -0.0063(8) 0.0150(8)
C17 0.0736(11) 0.0457(8) 0.0709(11) 0.0050(7) 0.0066(8) -0.0010(7)
C18 0.0478(8) 0.0497(8) 0.0653(9) 0.0040(7) 0.0109(7) -0.0038(6)
C19 0.0550(8) 0.0440(7) 0.0456(7) -0.0030(5) 0.0221(6) -0.0026(6)
C20 0.0578(10) 0.1048(15) 0.0557(9) 0.0104(9) 0.0177(8) -0.0109(10)
C21 0.0739(12) 0.0951(14) 0.0532(9) 0.0096(9) 0.0087(8) -0.0061(10)
C22 0.0867(13) 0.0648(10) 0.0530(9) 0.0111(8) 0.0255(9) -0.0020(9)
C23 0.0659(11) 0.1078(16) 0.0740(12) 0.0328(11) 0.0299(9) -0.0080(11)
C24 0.0530(9) 0.0800(12) 0.0631(10) 0.0191(8) 0.0204(7) -0.0052(8)
C25 0.0447(7) 0.0586(8) 0.0370(6) 0.0075(6) 0.0058(5) 0.0009(6)
C26 0.0758(12) 0.0718(11) 0.0625(10) -0.0012(8) 0.0177(9) -0.0193(9)
C27 0.1051(16) 0.0699(12) 0.0701(12) -0.0058(9) 0.0013(11) -0.0214(11)
C28 0.1061(17) 0.0841(14) 0.0557(10) -0.0162(10) -0.0043(10) 0.0077(12)
C29 0.0818(13) 0.1156(17) 0.0505(9) -0.0166(10) 0.0154(9) 0.0101(12)
C30 0.0557(9) 0.0834(12) 0.0442(8) -0.0019(7) 0.0125(6) -0.0026(8)

loop_
_atom_type_symbol
_atom_type_description
_atom_type_scat_dispersion_real
_atom_type_scat_dispersion_imag
_atom_type_scat_source
C C 0.0033 0.0016 'International Tables Vol C Tables 4.2.6.8 and 6.1.1.4'
H H 0.0000 0.0000 'International Tables Vol C Tables 4.2.6.8 and 6.1.1.4'
B B 0.0013 0.0007 'International Tables Vol C Tables 4.2.6.8 and 6.1.1.4'

loop_
_geom_angle_atom_site_label_1
_geom_angle_atom_site_label_2
_geom_angle_atom_site_label_3
_geom_angle
C19 B3 C2 120.48(12)
C19 B3 C1 120.75(12)
C2 B3 C1 55.41(7)
C19 B3 B9 130.32(13)
C2 B3 B9 102.17(12)
C1 B3 B9 103.50(10)
C19 B3 B8 123.46(12)
C2 B3 B8 57.61(10)
C1 B3 B8 102.77(11)
B9 B3 B8 59.28(11)
C19 B3 B4 126.44(13)
C2 B3 B4 101.28(10)
C1 B3 B4 57.61(8)
B9 B3 B4 59.96(10)
B8 B3 B4 106.32(12)
C1 B4 B9 105.51(12)
C1 B4 B10 105.02(13)
B9 B4 B10 60.20(10)
C1 B4 B5 58.52(8)
B9 B4 B5 107.63(13)
B10 B4 B5 59.57(10)
C1 B4 B3 60.61(8)
B9 B4 B3 59.61(9)
B10 B4 B3 108.68(13)
B5 B4 B3 109.26(12)
C1 B4 H4 123.9
B9 B4 H4 122.6
B10 B4 H4 122.3
B5 B4 H4 121.6
B3 B4 H4 120.4
C1 B5 B10 105.58(11)
C1 B5 B11 106.42(10)
B10 B5 B11 60.38(11)
C1 B5 B4 58.63(8)
B10 B5 B4 60.17(10)
B11 B5 B4 108.76(12)
C1 B5 B6 61.27(8)
B10 B5 B6 108.79(12)
B11 B5 B6 59.52(10)
B4 B5 B6 110.07(10)
C1 B5 H5 123.4
B10 B5 H5 122.2
B11 B5 H5 122.1
B4 B5 H5 120.9
B6 B5 H5 120.2
C25 B6 C2 120.93(12)
C25 B6 B11 128.88(12)
C2 B6 B11 102.94(11)
C25 B6 C1 122.01(12)
C2 B6 C1 55.23(7)
B11 B6 C1 103.56(12)
C25 B6 B7 122.47(13)
C2 B6 B7 57.89(8)
B11 B6 B7 60.00(10)
C1 B6 B7 102.86(11)
C25 B6 B5 126.97(11)
C2 B6 B5 100.90(11)
B11 B6 B5 59.85(10)
C1 B6 B5 57.21(8)
B7 B6 B5 106.45(12)
C2 B7 B12 104.12(13)
C2 B7 B11 103.91(11)
B12 B7 B11 60.43(11)
C2 B7 B8 58.45(9)
B12 B7 B8 59.99(11)
B11 B7 B8 108.22(14)
C2 B7 B6 59.62(8)
B12 B7 B6 108.91(13)
B11 B7 B6 59.55(9)
B8 B7 B6 109.49(12)
C2 B7 H7 125.3
B12 B7 H7 122.2
B11 B7 H7 122.8
B8 B7 H7 121.0
B6 B7 H7 120.4
C2 B8 B9 104.47(12)
C2 B8 B12 104.13(11)
B9 B8 B12 60.60(12)
C2 B8 B7 58.64(10)
B9 B8 B7 108.62(12)
B12 B8 B7 59.82(11)
C2 B8 B3 59.96(9)
B9 B8 B3 59.99(11)
B12 B8 B3 109.43(13)
B7 B8 B3 110.19(11)
C2 B8 H8 125.1
B9 B8 H8 122.4
B12 B8 H8 122.3
B7 B8 H8 120.8
B3 B8 H8 119.9
B8 B9 B3 60.73(10)
B8 B9 B4 107.82(12)
B3 B9 B4 60.43(9)
B8 B9 B12 60.08(12)
B3 B9 B12 109.61(14)
B4 B9 B12 107.88(13)
B8 B9 B10 107.58(14)
B3 B9 B10 109.21(12)
B4 B9 B10 60.03(10)
B12 B9 B10 59.63(11)
B8 B9 H9 121.9
B3 B9 H9 120.3
B4 B9 H9 121.9
B12 B9 H9 121.4
B10 B9 H9 121.8
B5 B10 B12 107.82(14)
B5 B10 B4 60.26(10)
B12 B10 B4 108.02(12)
B5 B10 B11 59.87(10)
B12 B10 B11 60.22(12)
B4 B10 B11 108.42(12)
B5 B10 B9 107.84(12)
B12 B10 B9 60.07(12)
B4 B10 B9 59.77(10)
B11 B10 B9 108.34(14)
B5 B10 H10 121.9
B12 B10 H10 121.7
B4 B10 H10 121.6
B11 B10 H10 121.4
B9 B10 H10 121.8
B6 B11 B5 60.63(9)
B6 B11 B7 60.45(9)
B5 B11 B7 107.40(11)
B6 B11 B10 109.18(12)
B5 B11 B10 59.75(10)
B7 B11 B10 107.23(12)
B6 B11 B12 108.95(11)
B5 B11 B12 107.27(13)
B7 B11 B12 59.60(11)
B10 B11 B12 59.63(12)
B6 B11 H11 120.4
B5 B11 H11 122.1
B7 B11 H11 122.3
B10 B11 H11 121.8
B12 B11 H11 121.9
B7 B12 B8 60.19(11)
B7 B12 B10 107.94(13)
B8 B12 B10 107.50(14)
B7 B12 B9 107.91(13)
B8 B12 B9 59.32(11)
B10 B12 B9 60.30(12)
B7 B12 B11 59.97(11)
B8 B12 B11 108.02(13)
B10 B12 B11 60.15(11)
B9 B12 B11 108.46(13)
B7 B12 H12 121.7
B8 B12 H12 122.1
B10 B12 H12 121.8
B9 B12 H12 121.7
B11 B12 H12 121.4
C13 C1 C2 120.16(11)
C13 C1 B5 121.41(10)
C2 C1 B5 108.76(10)
C13 C1 B4 120.91(11)
C2 C1 B4 109.38(11)
B5 C1 B4 62.85(9)
C13 C1 B3 116.71(10)
C2 C1 B3 61.56(8)
B5 C1 B3 113.75(10)
B4 C1 B3 61.78(9)
C13 C1 B6 117.30(10)
C2 C1 B6 60.88(8)
B5 C1 B6 61.52(9)
B4 C1 B6 113.72(11)
B3 C1 B6 114.58(10)
C1 C2 B8 112.75(12)
C1 C2 B7 113.48(10)
B8 C2 B7 62.91(10)
C1 C2 B6 63.89(8)
B8 C2 B6 115.60(11)
B7 C2 B6 62.49(9)
C1 C2 B3 63.03(8)
B8 C2 B3 62.43(10)
B7 C2 B3 115.83(12)
B6 C2 B3 118.37(10)
C1 C2 H2 118.8
B8 C2 H2 118.6
B7 C2 H2 118.1
B6 C2 H2 115.6
B3 C2 H2 115.9
C18 C13 C14 118.39(13)
C18 C13 C1 122.66(12)
C14 C13 C1 118.88(12)
C15 C14 C13 120.48(15)
C15 C14 H14 119.8
C13 C14 H14 119.8
C16 C15 C14 120.37(15)
C16 C15 H15 119.8
C14 C15 H15 119.8
C17 C16 C15 119.62(16)
C17 C16 H16 120.2
C15 C16 H16 120.2
C16 C17 C18 120.29(16)
C16 C17 H17 119.9
C18 C17 H17 119.9
C17 C18 C13 120.85(15)
C17 C18 H18 119.6
C13 C18 H18 119.6
C20 C19 C24 116.54(14)
C20 C19 B3 122.29(13)
C24 C19 B3 121.14(14)
C21 C20 C19 121.88(16)
C21 C20 H20 119.1
C19 C20 H20 119.1
C22 C21 C20 120.19(19)
C22 C21 H21 119.9
C20 C21 H21 119.9
C23 C22 C21 119.23(16)
C23 C22 H22 120.4
C21 C22 H22 120.4
C22 C23 C24 120.78(17)
C22 C23 H23 119.6
C24 C23 H23 119.6
C19 C24 C23 121.36(17)
C19 C24 H24 119.3
C23 C24 H24 119.3
C26 C25 C30 117.16(16)
C26 C25 B6 121.97(14)
C30 C25 B6 120.63(14)
C27 C26 C25 121.71(18)
C27 C26 H26 119.1
C25 C26 H26 119.1
C28 C27 C26 120.1(2)
C28 C27 H27 119.9
C26 C27 H27 119.9
C27 C28 C29 119.34(19)
C27 C28 H28 120.3
C29 C28 H28 120.3
C28 C29 C30 120.79(19)
C28 C29 H29 119.6
C30 C29 H29 119.6
C29 C30 C25 120.82(18)
C29 C30 H30 119.6
C25 C30 H30 119.6

loop_
_geom_bond_atom_site_label_1
_geom_bond_atom_site_label_2
_geom_bond_distance
B3 C19 1.569(2)
B3 C2 1.743(2)
B3 C1 1.7664(19)
B3 B9 1.772(2)
B3 B8 1.785(3)
B3 B4 1.786(2)
B4 C1 1.712(2)
B4 B9 1.778(3)
B4 B10 1.783(3)
B4 B5 1.784(2)
B4 H4 1.1000
B5 C1 1.7099(19)
B5 B10 1.772(2)
B5 B11 1.774(2)
B5 B6 1.788(2)
B5 H5 1.1000
B6 C25 1.562(2)
B6 C2 1.7352(19)
B6 B11 1.768(2)
B6 C1 1.784(2)
B6 B7 1.784(2)
B7 C2 1.704(2)
B7 B12 1.769(3)
B7 B11 1.776(2)
B7 B8 1.776(3)
B7 H7 1.1000
B8 C2 1.700(2)
B8 B9 1.759(3)
B8 B12 1.772(3)
B8 H8 1.1000
B9 B12 1.782(3)
B9 B10 1.786(2)
B9 H9 1.1000
B10 B12 1.774(3)
B10 B11 1.783(3)
B10 H10 1.1000
B11 B12 1.784(3)
B11 H11 1.1000
B12 H12 1.1000
C1 C13 1.5005(18)
C1 C2 1.6317(17)
C2 H2 1.1000
C13 C18 1.383(2)
C13 C14 1.3933(19)
C14 C15 1.381(2)
C14 H14 0.9300
C15 C16 1.378(3)
C15 H15 0.9300
C16 C17 1.373(3)
C16 H16 0.9300
C17 C18 1.382(2)
C17 H17 0.9300
C18 H18 0.9300
C19 C20 1.385(2)
C19 C24 1.385(2)
C20 C21 1.384(2)
C20 H20 0.9300
C21 C22 1.367(3)
C21 H21 0.9300
C22 C23 1.359(3)
C22 H22 0.9300
C23 C24 1.387(2)
C23 H23 0.9300
C24 H24 0.9300
C25 C26 1.389(2)
C25 C30 1.392(2)
C26 C27 1.386(3)
C26 H26 0.9300
C27 C28 1.370(3)
C27 H27 0.9300
C28 C29 1.372(3)
C28 H28 0.9300
C29 C30 1.388(3)
C29 H29 0.9300
C30 H30 0.9300

loop_
_geom_torsion_atom_site_label_1
_geom_torsion_atom_site_label_2
_geom_torsion_atom_site_label_3
_geom_torsion_atom_site_label_4
_geom_torsion
C19 B3 B4 C1 106.52(15)
C2 B3 B4 C1 -35.70(9)
B9 B3 B4 C1 -133.33(13)
B8 B3 B4 C1 -94.99(12)
C19 B3 B4 B9 -120.15(17)
C2 B3 B4 B9 97.64(13)
C1 B3 B4 B9 133.33(13)
B8 B3 B4 B9 38.34(13)
C19 B3 B4 B10 -156.39(14)
C2 B3 B4 B10 61.40(14)
C1 B3 B4 B10 97.09(13)
B9 B3 B4 B10 -36.24(13)
B8 B3 B4 B10 2.11(16)
C19 B3 B4 B5 140.24(14)
C2 B3 B4 B5 -1.98(15)
C1 B3 B4 B5 33.72(10)
B9 B3 B4 B5 -99.61(15)
B8 B3 B4 B5 -61.27(15)
B9 B4 B5 C1 -97.73(12)
B10 B4 B5 C1 -135.40(13)
B3 B4 B5 C1 -34.56(10)
C1 B4 B5 B10 135.40(13)
B9 B4 B5 B10 37.67(12)
B3 B4 B5 B10 100.85(14)
C1 B4 B5 B11 98.20(12)
B9 B4 B5 B11 0.47(15)
B10 B4 B5 B11 -37.21(12)
B3 B4 B5 B11 63.64(15)
C1 B4 B5 B6 34.70(11)
B9 B4 B5 B6 -63.03(14)
B10 B4 B5 B6 -100.71(13)
B3 B4 B5 B6 0.14(16)
C1 B5 B6 C25 -107.71(15)
B10 B5 B6 C25 154.42(13)
B11 B5 B6 C25 118.12(15)
B4 B5 B6 C25 -141.37(14)
C1 B5 B6 C2 35.43(9)
B10 B5 B6 C2 -62.44(13)
B11 B5 B6 C2 -98.74(11)
B4 B5 B6 C2 1.77(14)
C1 B5 B6 B11 134.16(11)
B10 B5 B6 B11 36.29(11)
B4 B5 B6 B11 100.51(13)
B10 B5 B6 C1 -97.87(12)
B11 B5 B6 C1 -134.16(11)
B4 B5 B6 C1 -33.66(10)
C1 B5 B6 B7 94.92(11)
B10 B5 B6 B7 -2.95(15)
B11 B5 B6 B7 -39.24(11)
B4 B5 B6 B7 61.27(14)
C25 B6 B7 C2 108.65(14)
B11 B6 B7 C2 -131.89(13)
C1 B6 B7 C2 -33.50(10)
B5 B6 B7 C2 -92.72(11)
C25 B6 B7 B12 -155.72(13)
C2 B6 B7 B12 95.63(13)
B11 B6 B7 B12 -36.26(12)
C1 B6 B7 B12 62.12(13)
B5 B6 B7 B12 2.90(15)
C25 B6 B7 B11 -119.46(15)
C2 B6 B7 B11 131.89(13)
C1 B6 B7 B11 98.39(12)
B5 B6 B7 B11 39.17(11)
C25 B6 B7 B8 140.36(14)
C2 B6 B7 B8 31.71(11)
B11 B6 B7 B8 -100.18(15)
C1 B6 B7 B8 -1.80(15)
B5 B6 B7 B8 -61.02(15)
B12 B7 B8 C2 -133.25(13)
B11 B7 B8 C2 -95.44(12)
B6 B7 B8 C2 -32.15(11)
C2 B7 B8 B9 95.93(13)
B12 B7 B8 B9 -37.31(13)
B11 B7 B8 B9 0.49(17)
B6 B7 B8 B9 63.79(16)
C2 B7 B8 B12 133.25(13)
B11 B7 B8 B12 37.81(12)
B6 B7 B8 B12 101.10(14)
C2 B7 B8 B3 31.93(11)
B12 B7 B8 B3 -101.31(15)
B11 B7 B8 B3 -63.51(16)
B6 B7 B8 B3 -0.21(18)
C19 B3 B8 C2 -107.51(15)
C1 B3 B8 C2 33.59(9)
B9 B3 B8 C2 131.85(11)
B4 B3 B8 C2 93.19(11)
C19 B3 B8 B9 120.63(16)
C2 B3 B8 B9 -131.85(11)
C1 B3 B8 B9 -98.27(11)
B4 B3 B8 B9 -38.66(11)
C19 B3 B8 B12 157.03(14)
C2 B3 B8 B12 -95.45(14)
C1 B3 B8 B12 -61.87(16)
B9 B3 B8 B12 36.40(13)
B4 B3 B8 B12 -2.26(17)
C19 B3 B8 B7 -138.96(14)
C2 B3 B8 B7 -31.45(11)
C1 B3 B8 B7 2.14(16)
B9 B3 B8 B7 100.40(14)
B4 B3 B8 B7 61.74(16)
C2 B8 B9 B3 -41.75(10)
B12 B8 B9 B3 -140.03(12)
B7 B8 B9 B3 -103.06(13)
C2 B8 B9 B4 -2.50(16)
B12 B8 B9 B4 -100.78(14)
B7 B8 B9 B4 -63.80(16)
B3 B8 B9 B4 39.25(11)
C2 B8 B9 B12 98.28(13)
B7 B8 B9 B12 36.98(12)
B3 B8 B9 B12 140.03(12)
C2 B8 B9 B10 60.85(15)
B12 B8 B9 B10 -37.43(12)
B7 B8 B9 B10 -0.46(17)
B3 B8 B9 B10 102.60(13)
C19 B3 B9 B8 -109.68(18)
C2 B3 B9 B8 40.05(10)
C1 B3 B9 B8 96.99(12)
B4 B3 B9 B8 136.17(13)
C19 B3 B9 B4 114.15(18)
C2 B3 B9 B4 -96.12(11)
C1 B3 B9 B4 -39.17(11)
B8 B3 B9 B4 -136.17(13)
C19 B3 B9 B12 -145.91(15)
C2 B3 B9 B12 3.82(14)
C1 B3 B9 B12 60.76(15)
B8 B3 B9 B12 -36.23(12)
B4 B3 B9 B12 99.94(13)
C19 B3 B9 B10 150.46(16)
C2 B3 B9 B10 -59.81(16)
C1 B3 B9 B10 -2.87(18)
B8 B3 B9 B10 -99.86(16)
B4 B3 B9 B10 36.30(13)
C1 B4 B9 B8 1.74(16)
B10 B4 B9 B8 100.42(15)
B5 B4 B9 B8 63.02(15)
B3 B4 B9 B8 -39.39(12)
C1 B4 B9 B3 41.13(11)
B10 B4 B9 B3 139.81(14)
B5 B4 B9 B3 102.41(12)
C1 B4 B9 B12 -61.72(15)
B10 B4 B9 B12 36.96(13)
B5 B4 B9 B12 -0.44(16)
B3 B4 B9 B12 -102.85(15)
C1 B4 B9 B10 -98.68(13)
B5 B4 B9 B10 -37.40(12)
B3 B4 B9 B10 -139.81(14)
C1 B5 B10 B12 -62.49(16)
B11 B5 B10 B12 37.83(12)
B4 B5 B10 B12 -100.98(13)
B6 B5 B10 B12 1.90(16)
C1 B5 B10 B4 38.49(11)
B11 B5 B10 B4 138.81(12)
B6 B5 B10 B4 102.88(12)
C1 B5 B10 B11 -100.32(12)
B4 B5 B10 B11 -138.81(12)
B6 B5 B10 B11 -35.93(10)
C1 B5 B10 B9 0.95(18)
B11 B5 B10 B9 101.27(15)
B4 B5 B10 B9 -37.54(13)
B6 B5 B10 B9 65.34(17)
C1 B4 B10 B5 -38.31(10)
B9 B4 B10 B5 -137.84(14)
B3 B4 B10 B5 -101.84(12)
C1 B4 B10 B12 62.34(15)
B9 B4 B10 B12 -37.18(14)
B5 B4 B10 B12 100.65(15)
B3 B4 B10 B12 -1.19(17)
C1 B4 B10 B11 -1.42(15)
B9 B4 B10 B11 -100.94(14)
B5 B4 B10 B11 36.90(11)
B3 B4 B10 B11 -64.95(15)
C1 B4 B10 B9 99.52(13)
B5 B4 B10 B9 137.84(14)
B3 B4 B10 B9 35.99(12)
B8 B9 B10 B5 -63.08(17)
B3 B9 B10 B5 1.3(2)
B4 B9 B10 B5 37.75(13)
B12 B9 B10 B5 -100.71(16)
B8 B9 B10 B12 37.63(13)
B3 B9 B10 B12 101.99(16)
B4 B9 B10 B12 138.46(14)
B8 B9 B10 B4 -100.83(14)
B3 B9 B10 B4 -36.47(13)
B12 B9 B10 B4 -138.46(14)
B8 B9 B10 B11 0.25(17)
B3 B9 B10 B11 64.61(18)
B4 B9 B10 B11 101.08(14)
B12 B9 B10 B11 -37.38(13)
C25 B6 B11 B5 -115.15(16)
C2 B6 B11 B5 95.22(11)
C1 B6 B11 B5 38.34(9)
B7 B6 B11 B5 135.53(12)
C25 B6 B11 B7 109.32(16)
C2 B6 B11 B7 -40.31(11)
C1 B6 B11 B7 -97.19(11)
B5 B6 B11 B7 -135.53(12)
C25 B6 B11 B10 -151.28(14)
C2 B6 B11 B10 59.09(13)
C1 B6 B11 B10 2.22(13)
B7 B6 B11 B10 99.40(13)
B5 B6 B11 B10 -36.13(11)
C25 B6 B11 B12 145.24(15)
C2 B6 B11 B12 -4.39(16)
C1 B6 B11 B12 -61.26(15)
B7 B6 B11 B12 35.93(13)
B5 B6 B11 B12 -99.60(15)
C1 B5 B11 B6 -40.98(10)
B10 B5 B11 B6 -139.86(11)
B4 B5 B11 B6 -102.75(12)
C1 B5 B11 B7 -1.29(16)
B10 B5 B11 B7 -100.17(14)
B4 B5 B11 B7 -63.06(16)
B6 B5 B11 B7 39.69(12)
C1 B5 B11 B10 98.88(12)
B4 B5 B11 B10 37.12(11)
B6 B5 B11 B10 139.86(11)
C1 B5 B11 B12 61.46(15)
B10 B5 B11 B12 -37.43(12)
B4 B5 B11 B12 -0.31(16)
B6 B5 B11 B12 102.44(13)
C2 B7 B11 B6 41.42(11)
B12 B7 B11 B6 139.96(14)
B8 B7 B11 B6 102.35(13)
C2 B7 B11 B5 1.65(17)
B12 B7 B11 B5 100.18(14)
B8 B7 B11 B5 62.57(16)
B6 B7 B11 B5 -39.78(12)
C2 B7 B11 B10 -61.26(15)
B12 B7 B11 B10 37.28(13)
B8 B7 B11 B10 -0.33(16)
B6 B7 B11 B10 -102.68(13)
C2 B7 B11 B12 -98.53(14)
B8 B7 B11 B12 -37.61(13)
B6 B7 B11 B12 -139.96(13)
B5 B10 B11 B6 36.49(10)
B12 B10 B11 B6 -101.23(12)
B4 B10 B11 B6 -0.57(16)
B9 B10 B11 B6 -63.92(15)
B12 B10 B11 B5 -137.73(12)
B4 B10 B11 B5 -37.06(11)
B9 B10 B11 B5 -100.41(13)
B5 B10 B11 B7 100.46(12)
B12 B10 B11 B7 -37.26(12)
B4 B10 B11 B7 63.40(15)
B9 B10 B11 B7 0.05(17)
B5 B10 B11 B12 137.73(12)
B4 B10 B11 B12 100.66(13)
B9 B10 B11 B12 37.32(12)
C2 B7 B12 B8 -39.80(11)
B11 B7 B12 B8 -137.98(13)
B6 B7 B12 B8 -102.08(13)
C2 B7 B12 B10 60.50(15)
B11 B7 B12 B10 -37.68(12)
B8 B7 B12 B10 100.30(15)
B6 B7 B12 B10 -1.78(17)
C2 B7 B12 B9 -3.22(15)
B11 B7 B12 B9 -101.40(14)
B8 B7 B12 B9 36.58(12)
B6 B7 B12 B9 -65.50(15)
C2 B7 B12 B11 98.18(12)
B8 B7 B12 B11 137.98(13)
B6 B7 B12 B11 35.89(11)
C2 B8 B12 B7 39.90(12)
B9 B8 B12 B7 138.75(13)
B3 B8 B12 B7 102.60(14)
C2 B8 B12 B10 -61.14(18)
B9 B8 B12 B10 37.71(13)
B7 B8 B12 B10 -101.04(14)
B3 B8 B12 B10 1.56(19)
C2 B8 B12 B9 -98.85(13)
B7 B8 B12 B9 -138.75(13)
B3 B8 B12 B9 -36.15(12)
C2 B8 B12 B11 2.35(19)
B9 B8 B12 B11 101.20(15)
B7 B8 B12 B11 -37.55(13)
B3 B8 B12 B11 65.05(18)
B5 B10 B12 B7 -0.07(17)
B4 B10 B12 B7 -63.75(16)
B11 B10 B12 B7 37.60(12)
B9 B10 B12 B7 -100.80(14)
B5 B10 B12 B8 63.46(17)
B4 B10 B12 B8 -0.22(19)
B11 B10 B12 B8 101.13(15)
B9 B10 B12 B8 -37.27(13)
B5 B10 B12 B9 100.73(14)
B4 B10 B12 B9 37.05(12)
B11 B10 B12 B9 138.40(13)
B5 B10 B12 B11 -37.67(12)
B4 B10 B12 B11 -101.35(13)
B9 B10 B12 B11 -138.40(13)
B8 B9 B12 B7 -36.96(12)
B3 B9 B12 B7 -0.46(16)
B4 B9 B12 B7 63.72(16)
B10 B9 B12 B7 100.85(14)
B3 B9 B12 B8 36.50(11)
B4 B9 B12 B8 100.68(13)
B10 B9 B12 B8 137.81(13)
B8 B9 B12 B10 -137.81(13)
B3 B9 B12 B10 -101.31(13)
B4 B9 B12 B10 -37.13(12)
B8 B9 B12 B11 -100.43(15)
B3 B9 B12 B11 -63.93(16)
B4 B9 B12 B11 0.25(18)
B10 B9 B12 B11 37.38(13)
B6 B11 B12 B7 -36.28(12)
B5 B11 B12 B7 -100.41(13)
B10 B11 B12 B7 -137.90(13)
B6 B11 B12 B8 1.4(2)
B5 B11 B12 B8 -62.77(18)
B7 B11 B12 B8 37.65(13)
B10 B11 B12 B8 -100.25(16)
B6 B11 B12 B10 101.61(14)
B5 B11 B12 B10 37.48(12)
B7 B11 B12 B10 137.90(13)
B6 B11 B12 B9 64.17(18)
B5 B11 B12 B9 0.04(18)
B7 B11 B12 B9 100.45(14)
B10 B11 B12 B9 -37.45(13)
B10 B5 C1 C13 -150.53(13)
B11 B5 C1 C13 146.39(13)
B4 B5 C1 C13 -111.31(13)
B6 B5 C1 C13 106.26(13)
B10 B5 C1 C2 63.47(14)
B11 B5 C1 C2 0.39(14)
B4 B5 C1 C2 102.70(12)
B6 B5 C1 C2 -39.74(10)
B10 B5 C1 B4 -39.22(12)
B11 B5 C1 B4 -102.30(13)
B6 B5 C1 B4 -142.43(12)
B10 B5 C1 B3 -2.95(16)
B11 B5 C1 B3 -66.03(14)
B4 B5 C1 B3 36.27(12)
B6 B5 C1 B3 -106.16(12)
B10 B5 C1 B6 103.21(13)
B11 B5 C1 B6 40.13(11)
B4 B5 C1 B6 142.43(12)
B9 B4 C1 C13 -146.49(12)
B10 B4 C1 C13 150.87(11)
B5 B4 C1 C13 112.06(12)
B3 B4 C1 C13 -105.86(12)
B9 B4 C1 C2 -0.24(14)
B10 B4 C1 C2 -62.88(13)
B5 B4 C1 C2 -101.69(11)
B3 B4 C1 C2 40.39(10)
B9 B4 C1 B5 101.45(13)
B10 B4 C1 B5 38.81(11)
B3 B4 C1 B5 142.08(12)
B9 B4 C1 B3 -40.63(11)
B10 B4 C1 B3 -103.27(13)
B5 B4 C1 B3 -142.08(12)
B9 B4 C1 B6 65.62(13)
B10 B4 C1 B6 2.99(14)
B5 B4 C1 B6 -35.83(10)
B3 B4 C1 B6 106.25(11)
C19 B3 C1 C13 -3.68(18)
C2 B3 C1 C13 -111.54(12)
B9 B3 C1 C13 152.85(13)
B8 B3 C1 C13 -146.11(12)
B4 B3 C1 C13 112.50(13)
C19 B3 C1 C2 107.86(15)
B9 B3 C1 C2 -95.61(13)
B8 B3 C1 C2 -34.57(10)
B4 B3 C1 C2 -135.96(12)
C19 B3 C1 B5 -152.86(13)
C2 B3 C1 B5 99.28(12)
B9 B3 C1 B5 3.67(16)
B8 B3 C1 B5 64.70(14)
B4 B3 C1 B5 -36.69(12)
C19 B3 C1 B4 -116.17(16)
C2 B3 C1 B4 135.96(12)
B9 B3 C1 B4 40.36(12)
B8 B3 C1 B4 101.39(13)
C19 B3 C1 B6 138.96(13)
C2 B3 C1 B6 31.09(10)
B9 B3 C1 B6 -64.51(15)
B8 B3 C1 B6 -3.48(14)
B4 B3 C1 B6 -104.87(12)
C25 B6 C1 C13 3.39(17)
C2 B6 C1 C13 111.08(12)
B11 B6 C1 C13 -152.43(11)
B7 B6 C1 C13 145.77(11)
B5 B6 C1 C13 -112.78(12)
C25 B6 C1 C2 -107.69(14)
B11 B6 C1 C2 96.49(11)
B7 B6 C1 C2 34.69(10)
B5 B6 C1 C2 136.14(12)
C25 B6 C1 B5 116.17(14)
C2 B6 C1 B5 -136.14(12)
B11 B6 C1 B5 -39.65(10)
B7 B6 C1 B5 -101.45(12)
C25 B6 C1 B4 152.51(12)
C2 B6 C1 B4 -99.80(12)
B11 B6 C1 B4 -3.31(13)
B7 B6 C1 B4 -65.11(13)
B5 B6 C1 B4 36.34(11)
C25 B6 C1 B3 -139.02(12)
C2 B6 C1 B3 -31.32(11)
B11 B6 C1 B3 65.17(12)
B7 B6 C1 B3 3.37(14)
B5 B6 C1 B3 104.82(12)
C13 C1 C2 B8 145.10(12)
B5 C1 C2 B8 -68.41(13)
B4 C1 C2 B8 -1.44(14)
B3 C1 C2 B8 39.04(11)
B6 C1 C2 B8 -108.44(12)
C13 C1 C2 B7 -145.77(13)
B5 C1 C2 B7 0.72(15)
B4 C1 C2 B7 67.68(14)
B3 C1 C2 B7 108.17(13)
B6 C1 C2 B7 -39.31(12)
C13 C1 C2 B6 -106.46(12)
B5 C1 C2 B6 40.03(11)
B4 C1 C2 B6 106.99(11)
B3 C1 C2 B6 147.48(11)
C13 C1 C2 B3 106.06(12)
B5 C1 C2 B3 -107.45(11)
B4 C1 C2 B3 -40.49(10)
B6 C1 C2 B3 -147.48(11)
B9 B8 C2 C1 2.47(15)
B12 B8 C2 C1 65.22(16)
B7 B8 C2 C1 105.71(12)
B3 B8 C2 C1 -39.30(10)
B9 B8 C2 B7 -103.24(13)
B12 B8 C2 B7 -40.49(13)
B3 B8 C2 B7 -145.01(12)
B9 B8 C2 B6 -68.36(16)
B12 B8 C2 B6 -5.61(18)
B7 B8 C2 B6 34.88(12)
B3 B8 C2 B6 -110.13(12)
B9 B8 C2 B3 41.77(11)
B12 B8 C2 B3 104.52(15)
B7 B8 C2 B3 145.01(12)
B12 B7 C2 C1 -63.99(14)
B11 B7 C2 C1 -1.50(17)
B8 B7 C2 C1 -104.56(13)
B6 B7 C2 C1 39.89(12)
B12 B7 C2 B8 40.57(12)
B11 B7 C2 B8 103.06(15)
B6 B7 C2 B8 144.45(13)
B12 B7 C2 B6 -103.88(12)
B11 B7 C2 B6 -41.39(12)
B8 B7 C2 B6 -144.45(13)
B12 B7 C2 B3 6.19(15)
B11 B7 C2 B3 68.68(15)
B8 B7 C2 B3 -34.38(12)
B6 B7 C2 B3 110.07(12)
C25 B6 C2 C1 109.65(14)
B11 B6 C2 C1 -97.66(12)
B7 B6 C2 C1 -139.07(13)
B5 B6 C2 C1 -36.39(10)
C25 B6 C2 B8 -146.31(14)
B11 B6 C2 B8 6.38(16)
C1 B6 C2 B8 104.05(13)
B7 B6 C2 B8 -35.03(14)
B5 B6 C2 B8 67.66(14)
C25 B6 C2 B7 -111.28(15)
B11 B6 C2 B7 41.41(12)
C1 B6 C2 B7 139.07(12)
B5 B6 C2 B7 102.69(13)
C25 B6 C2 B3 142.64(13)
B11 B6 C2 B3 -64.67(14)
C1 B6 C2 B3 32.99(11)
B7 B6 C2 B3 -106.08(14)
B5 B6 C2 B3 -3.40(15)
C19 B3 C2 C1 -108.35(14)
B9 B3 C2 C1 98.13(11)
B8 B3 C2 C1 139.05(11)
B4 B3 C2 C1 36.76(10)
C19 B3 C2 B8 112.60(14)
C1 B3 C2 B8 -139.05(11)
B9 B3 C2 B8 -40.92(11)
B4 B3 C2 B8 -102.29(12)
C19 B3 C2 B7 147.15(13)
C1 B3 C2 B7 -104.50(11)
B9 B3 C2 B7 -6.37(14)
B8 B3 C2 B7 34.56(11)
B4 B3 C2 B7 -67.73(13)
C19 B3 C2 B6 -141.62(13)
C1 B3 C2 B6 -33.27(11)
B9 B3 C2 B6 64.86(14)
B8 B3 C2 B6 105.78(13)
B4 B3 C2 B6 3.49(15)
C2 C1 C13 C18 -7.23(19)
B5 C1 C13 C18 -149.47(14)
B4 C1 C13 C18 135.46(14)
B3 C1 C13 C18 63.86(17)
B6 C1 C13 C18 -77.75(16)
C2 C1 C13 C14 175.71(11)
B5 C1 C13 C14 33.48(18)
B4 C1 C13 C14 -41.60(17)
B3 C1 C13 C14 -113.20(13)
B6 C1 C13 C14 105.19(14)
C18 C13 C14 C15 0.1(2)
C1 C13 C14 C15 177.25(13)
C13 C14 C15 C16 -0.4(2)
C14 C15 C16 C17 0.2(3)
C15 C16 C17 C18 0.2(3)
C16 C17 C18 C13 -0.5(3)
C14 C13 C18 C17 0.4(2)
C1 C13 C18 C17 -176.71(14)
C2 B3 C19 C20 125.26(17)
C1 B3 C19 C20 59.9(2)
B9 B3 C19 C20 -89.6(2)
B8 B3 C19 C20 -165.59(17)
B4 B3 C19 C20 -10.5(2)
C2 B3 C19 C24 -56.6(2)
C1 B3 C19 C24 -122.01(16)
B9 B3 C19 C24 88.5(2)
B8 B3 C19 C24 12.5(2)
B4 B3 C19 C24 167.60(15)
C24 C19 C20 C21 -1.4(3)
B3 C19 C20 C21 176.77(18)
C19 C20 C21 C22 0.1(3)
C20 C21 C22 C23 1.0(3)
C21 C22 C23 C24 -0.7(3)
C20 C19 C24 C23 1.8(3)
B3 C19 C24 C23 -176.48(18)
C22 C23 C24 C19 -0.7(3)
C2 B6 C25 C26 20.5(2)
B11 B6 C25 C26 -124.43(17)
C1 B6 C25 C26 86.35(18)
B7 B6 C25 C26 -48.8(2)
B5 B6 C25 C26 157.15(15)
C2 B6 C25 C30 -165.36(13)
B11 B6 C25 C30 49.7(2)
C1 B6 C25 C30 -99.53(16)
B7 B6 C25 C30 125.33(15)
B5 B6 C25 C30 -28.7(2)
C30 C25 C26 C27 1.3(3)
B6 C25 C26 C27 175.65(17)
C25 C26 C27 C28 -0.2(3)
C26 C27 C28 C29 -1.4(3)
C27 C28 C29 C30 1.8(3)
C28 C29 C30 C25 -0.6(3)
C26 C25 C30 C29 -1.0(2)
B6 C25 C30 C29 -175.35(16)
